data_4069978
loop_
_publ_author_name
'Enk, Barbara'
'Kopacka, Holger'
'Wurst, Klaus'
'M\"uller, Thomas'
'Bildstein, Benno'

_publ_section_title
;
 An Efficient, Modular Route to New 2-Acyl-6-aminopentafulvenes and
 Planar-Chiral [N,O]-Functionalized Pentamethylruthenocenes
;
_journal_issue 18
_journal_name_full Organometallics
_journal_page_first 5575
_journal_paper_doi 10.1021/om900549c
_journal_volume 28
_journal_year 2009
_chemical_formula_sum 'C20 H14 F3 N O'
_chemical_formula_weight 341.32
_chemical_name_systematic
; 
 ? 
;
_space_group_IT_number 14
_symmetry_cell_setting monoclinic
_symmetry_space_group_name_Hall '-P 2ybc'
_symmetry_space_group_name_H-M 'P 1 21/c 1'
_atom_sites_solution_hydrogens geom
_atom_sites_solution_primary direct
_atom_sites_solution_secondary difmap
_audit_creation_method SHELXL-97
_cell_angle_alpha 90.00
_cell_angle_beta 98.564(2)
_cell_angle_gamma 90.00
_cell_formula_units_Z 4
_cell_length_a 9.3364(2)
_cell_length_b 21.6329(5)
_cell_length_c 8.3422(2)
_cell_measurement_reflns_used 14618
_cell_measurement_temperature 233(2)
_cell_measurement_theta_max 25.0
_cell_measurement_theta_min 1.0
_cell_volume 1666.12(7)
_computing_data_collection COLLECT
_computing_data_reduction 'DENZO and SCALEPACK'
_computing_structure_refinement 'SHELXL-97 (Sheldrick, 1997)'
_computing_structure_solution 'SHELXS-97 (Sheldrick, 1990)'
_diffrn_ambient_temperature 233(2)
_diffrn_measured_fraction_theta_full 0.995
_diffrn_measured_fraction_theta_max 0.995
_diffrn_measurement_device_type 'Nonius KappaCCD'
_diffrn_measurement_method 'phi- and omega scans'
_diffrn_radiation_monochromator graphite
_diffrn_radiation_source 'fine-focus sealed tube'
_diffrn_radiation_type MoK\a
_diffrn_radiation_wavelength 0.71073
_diffrn_reflns_av_R_equivalents 0.0225
_diffrn_reflns_av_sigmaI/netI 0.0215
_diffrn_reflns_limit_h_max 10
_diffrn_reflns_limit_h_min -11
_diffrn_reflns_limit_k_max 25
_diffrn_reflns_limit_k_min -25
_diffrn_reflns_limit_l_max 9
_diffrn_reflns_limit_l_min -9
_diffrn_reflns_number 9798
_diffrn_reflns_theta_full 25.00
_diffrn_reflns_theta_max 25.00
_diffrn_reflns_theta_min 2.21
_diffrn_standards_number 0
_exptl_absorpt_coefficient_mu 0.107
_exptl_absorpt_correction_type none
_exptl_crystal_colour yellow
_exptl_crystal_density_diffrn 1.361
_exptl_crystal_density_method 'not measured'
_exptl_crystal_description plate
_exptl_crystal_F_000 704
_exptl_crystal_size_max 0.4
_exptl_crystal_size_mid 0.35
_exptl_crystal_size_min 0.1
_refine_diff_density_max 0.147
_refine_diff_density_min -0.148
_refine_diff_density_rms 0.027
_refine_ls_extinction_coef 0.031(4)
_refine_ls_extinction_expression Fc^*^=kFc[1+0.001xFc^2^\l^3^/sin(2\q)]^-1/4^
_refine_ls_extinction_method SHELXL
_refine_ls_goodness_of_fit_ref 1.023
_refine_ls_hydrogen_treatment 'constr, refined at N1'
_refine_ls_matrix_type full
_refine_ls_number_parameters 231
_refine_ls_number_reflns 2909
_refine_ls_number_restraints 0
_refine_ls_restrained_S_all 1.023
_refine_ls_R_factor_all 0.0431
_refine_ls_R_factor_gt 0.0369
_refine_ls_shift/su_max 0.000
_refine_ls_shift/su_mean 0.000
_refine_ls_structure_factor_coef Fsqd
_refine_ls_weighting_details 'calc w=1/[\s^2^(Fo^2^)+(0.0407P)^2^+0.4433P] where P=(Fo^2^+2Fc^2^)/3'
_refine_ls_weighting_scheme calc
_refine_ls_wR_factor_gt 0.0908
_refine_ls_wR_factor_ref 0.0941
_reflns_number_gt 2523
_reflns_number_total 2909
_reflns_threshold_expression >2sigma(I)
_cod_data_source_file om900549c_si_001.cif
_cod_data_source_block 9
_cod_original_sg_symbol_H-M P21/c
_cod_database_code 4069978

loop_
_symmetry_equiv_pos_as_xyz
'x, y, z'
'-x, y+1/2, -z+1/2'
'-x, -y, -z'
'x, -y-1/2, z-1/2'

loop_
_atom_site_label
_atom_site_type_symbol
_atom_site_fract_x
_atom_site_fract_y
_atom_site_fract_z
_atom_site_U_iso_or_equiv
_atom_site_adp_type
_atom_site_occupancy
_atom_site_symmetry_multiplicity
_atom_site_calc_flag
O1 O 0.34270(13) 0.10495(5) 0.13500(12) 0.0573(3) Uani 1 1 d
N1 N 0.28249(13) -0.01407(6) 0.11386(13) 0.0436(3) Uani 1 1 d
H1N H 0.3181(18) 0.0270(9) 0.136(2) 0.062(5) Uiso 1 1 d
F1 F 0.36470(17) 0.22067(5) 0.11621(14) 0.1033(5) Uani 1 1 d
F2 F 0.20208(13) 0.22242(5) -0.09229(16) 0.0873(4) Uani 1 1 d
F3 F 0.42377(12) 0.20638(5) -0.11735(13) 0.0766(3) Uani 1 1 d
C1 C 0.22493(14) -0.02440(6) -0.03871(15) 0.0390(3) Uani 1 1 d
C2 C 0.21466(14) 0.02280(6) -0.15697(16) 0.0405(3) Uani 1 1 d
C3 C 0.17084(16) 0.01119(7) -0.32348(17) 0.0480(4) Uani 1 1 d
H3 H 0.1443 -0.0276 -0.3691 0.058 Uiso 1 1 calc
C4 C 0.17306(18) 0.06588(8) -0.40915(17) 0.0544(4) Uani 1 1 d
H4 H 0.1485 0.0701 -0.5220 0.065 Uiso 1 1 calc
C5 C 0.21728(17) 0.11327(7) -0.30160(18) 0.0506(4) Uani 1 1 d
H5 H 0.2266 0.1550 -0.3299 0.061 Uiso 1 1 calc
C6 C 0.24621(15) 0.08919(6) -0.14297(16) 0.0421(3) Uani 1 1 d
C7 C 0.30263(16) 0.12398(6) -0.00488(17) 0.0452(4) Uani 1 1 d
C8 C 0.3225(2) 0.19409(7) -0.0247(2) 0.0598(4) Uani 1 1 d
C9 C 0.17572(15) -0.08809(6) -0.08677(16) 0.0407(3) Uani 1 1 d
C10 C 0.27256(16) -0.13694(7) -0.06252(18) 0.0495(4) Uani 1 1 d
H10 H 0.3685 -0.1299 -0.0133 0.059 Uiso 1 1 calc
C11 C 0.2283(2) -0.19600(7) -0.1106(2) 0.0609(4) Uani 1 1 d
H11 H 0.2943 -0.2290 -0.0943 0.073 Uiso 1 1 calc
C12 C 0.0879(2) -0.20655(7) -0.1821(2) 0.0631(5) Uani 1 1 d
H12 H 0.0586 -0.2467 -0.2156 0.076 Uiso 1 1 calc
C13 C -0.00951(18) -0.15866(8) -0.2048(2) 0.0576(4) Uani 1 1 d
H13 H -0.1056 -0.1661 -0.2527 0.069 Uiso 1 1 calc
C14 C 0.03356(16) -0.09938(7) -0.15710(18) 0.0484(4) Uani 1 1 d
H14 H -0.0334 -0.0667 -0.1723 0.058 Uiso 1 1 calc
C15 C 0.29587(16) -0.05611(6) 0.24810(16) 0.0421(3) Uani 1 1 d
C16 C 0.42931(17) -0.05965(8) 0.34420(18) 0.0535(4) Uani 1 1 d
H16 H 0.5072 -0.0356 0.3202 0.064 Uiso 1 1 calc
C17 C 0.4472(2) -0.09905(9) 0.4764(2) 0.0662(5) Uani 1 1 d
H17 H 0.5378 -0.1020 0.5423 0.079 Uiso 1 1 calc
C18 C 0.3329(2) -0.13371(8) 0.51145(19) 0.0655(5) Uani 1 1 d
H18 H 0.3459 -0.1610 0.6002 0.079 Uiso 1 1 calc
C19 C 0.1996(2) -0.12880(7) 0.4173(2) 0.0597(4) Uani 1 1 d
H19 H 0.1214 -0.1522 0.4432 0.072 Uiso 1 1 calc
C20 C 0.17951(17) -0.08974(7) 0.28504(18) 0.0504(4) Uani 1 1 d
H20 H 0.0881 -0.0861 0.2211 0.061 Uiso 1 1 calc

loop_
_atom_site_aniso_label
_atom_site_aniso_U_11
_atom_site_aniso_U_22
_atom_site_aniso_U_33
_atom_site_aniso_U_23
_atom_site_aniso_U_13
_atom_site_aniso_U_12
O1 0.0772(8) 0.0447(6) 0.0433(6) 0.0009(5) -0.0135(5) -0.0045(5)
N1 0.0526(7) 0.0378(6) 0.0367(6) 0.0031(5) -0.0056(5) -0.0017(5)
F1 0.1868(14) 0.0467(6) 0.0676(7) -0.0111(5) -0.0095(8) -0.0183(7)
F2 0.0905(8) 0.0500(6) 0.1162(10) 0.0115(6) -0.0016(7) 0.0234(5)
F3 0.0806(7) 0.0598(6) 0.0859(8) 0.0216(5) 0.0011(6) -0.0139(5)
C1 0.0381(7) 0.0402(7) 0.0367(7) 0.0002(5) -0.0011(5) 0.0044(5)
C2 0.0420(7) 0.0403(7) 0.0365(7) 0.0006(6) -0.0028(5) 0.0033(6)
C3 0.0534(9) 0.0501(8) 0.0373(7) -0.0014(6) -0.0034(6) 0.0001(7)
C4 0.0630(10) 0.0616(10) 0.0348(8) 0.0070(7) -0.0050(7) 0.0002(8)
C5 0.0538(9) 0.0478(8) 0.0473(8) 0.0103(7) -0.0017(7) 0.0019(7)
C6 0.0441(8) 0.0403(7) 0.0396(7) 0.0030(6) -0.0015(6) 0.0037(6)
C7 0.0485(8) 0.0392(8) 0.0453(8) 0.0020(6) -0.0016(6) 0.0029(6)
C8 0.0758(12) 0.0439(9) 0.0555(10) 0.0023(7) -0.0038(8) 0.0005(8)
C9 0.0479(8) 0.0390(7) 0.0339(7) 0.0004(5) 0.0020(6) 0.0008(6)
C10 0.0523(9) 0.0433(8) 0.0512(9) 0.0008(6) 0.0020(7) 0.0041(7)
C11 0.0741(11) 0.0396(8) 0.0681(11) 0.0015(7) 0.0078(9) 0.0078(8)
C12 0.0826(12) 0.0414(9) 0.0632(10) -0.0034(7) 0.0036(9) -0.0116(8)
C13 0.0595(10) 0.0551(10) 0.0548(9) -0.0030(7) -0.0025(7) -0.0115(8)
C14 0.0494(8) 0.0477(8) 0.0455(8) -0.0016(6) -0.0017(6) 0.0004(6)
C15 0.0545(8) 0.0370(7) 0.0329(7) 0.0004(5) -0.0002(6) 0.0036(6)
C16 0.0572(9) 0.0603(10) 0.0396(8) 0.0042(7) -0.0037(7) 0.0003(7)
C17 0.0757(12) 0.0770(12) 0.0411(9) 0.0096(8) -0.0070(8) 0.0147(10)
C18 0.1034(15) 0.0563(10) 0.0378(8) 0.0092(7) 0.0134(9) 0.0146(10)
C19 0.0856(12) 0.0494(9) 0.0471(9) 0.0001(7) 0.0198(8) -0.0048(8)
C20 0.0576(9) 0.0493(9) 0.0436(8) -0.0013(6) 0.0050(7) -0.0013(7)

loop_
_atom_type_symbol
_atom_type_description
_atom_type_scat_dispersion_real
_atom_type_scat_dispersion_imag
_atom_type_scat_source
C C 0.0033 0.0016 'International Tables Vol C Tables 4.2.6.8 and 6.1.1.4'
H H 0.0000 0.0000 'International Tables Vol C Tables 4.2.6.8 and 6.1.1.4'
N N 0.0061 0.0033 'International Tables Vol C Tables 4.2.6.8 and 6.1.1.4'
O O 0.0106 0.0060 'International Tables Vol C Tables 4.2.6.8 and 6.1.1.4'
F F 0.0171 0.0103 'International Tables Vol C Tables 4.2.6.8 and 6.1.1.4'

loop_
_geom_angle_atom_site_label_1
_geom_angle_atom_site_label_2
_geom_angle_atom_site_label_3
_geom_angle
H1N N1 C1 114.8(10)
H1N N1 C15 117.0(10)
C1 N1 C15 128.25(12)
N1 C1 C2 121.62(12)
N1 C1 C9 118.68(12)
C2 C1 C9 119.65(11)
C3 C2 C1 122.56(12)
C3 C2 C6 106.14(12)
C1 C2 C6 131.28(12)
C4 C3 C2 109.38(13)
C3 C4 C5 108.93(13)
C4 C5 C6 109.36(13)
C5 C6 C7 124.41(13)
C5 C6 C2 106.19(12)
C7 C6 C2 129.30(12)
O1 C7 C6 127.89(13)
O1 C7 C8 113.79(12)
C6 C7 C8 118.30(12)
F1 C8 F2 107.41(15)
F1 C8 F3 106.67(15)
F2 C8 F3 106.86(14)
F1 C8 C7 111.06(13)
F2 C8 C7 113.06(14)
F3 C8 C7 111.45(14)
C10 C9 C14 119.24(13)
C10 C9 C1 119.87(12)
C14 C9 C1 120.89(12)
C11 C10 C9 120.11(14)
C12 C11 C10 120.19(15)
C13 C12 C11 120.22(14)
C12 C13 C14 120.09(15)
C13 C14 C9 120.14(14)
C16 C15 C20 120.91(13)
C16 C15 N1 117.09(13)
C20 C15 N1 121.94(13)
C15 C16 C17 119.24(15)
C18 C17 C16 120.10(16)
C17 C18 C19 120.25(15)
C18 C19 C20 120.52(16)
C15 C20 C19 118.93(15)

loop_
_geom_bond_atom_site_label_1
_geom_bond_atom_site_label_2
_geom_bond_distance
O1 C7 1.2414(16)
N1 H1N 0.956(18)
N1 C1 1.3247(17)
N1 C15 1.4336(17)
F1 C8 1.3153(19)
F2 C8 1.330(2)
F3 C8 1.334(2)
C1 C2 1.4132(19)
C1 C9 1.4882(19)
C2 C3 1.4109(19)
C2 C6 1.4671(19)
C3 C4 1.384(2)
C4 C5 1.384(2)
C5 C6 1.410(2)
C6 C7 1.4108(19)
C7 C8 1.540(2)
C9 C10 1.386(2)
C9 C14 1.391(2)
C10 C11 1.384(2)
C11 C12 1.376(3)
C12 C13 1.373(2)
C13 C14 1.384(2)
C15 C16 1.380(2)
C15 C20 1.380(2)
C16 C17 1.384(2)
C17 C18 1.371(3)
C18 C19 1.373(3)
C19 C20 1.380(2)
